data_2234221
loop_
_publ_author_name
'Wardell, James L.'
'Tiekink, Edward R. T.'

_publ_section_title
;
 2-Amino-3-chloro-5-nitrobenzamide
;
_journal_coeditor_code HB6665
_journal_issue 4
_journal_name_full 'Acta Crystallographica Section E'
_journal_page_first o991
_journal_paper_doi 10.1107/S1600536812009142
_journal_volume 68
_journal_year 2012
_chemical_formula_iupac 'C7 H6 Cl N3 O3'
_chemical_formula_moiety 'C7 H6 Cl N3 O3'
_chemical_formula_sum 'C7 H6 Cl N3 O3'
_chemical_formula_weight 215.60
_chemical_name_systematic
;
2-Amino-3-chloro-5-nitrobenzamide
;
_space_group_IT_number 2
_symmetry_cell_setting triclinic
_symmetry_space_group_name_Hall '-P 1'
_symmetry_space_group_name_H-M 'P -1'
_atom_sites_solution_hydrogens geom
_atom_sites_solution_primary direct
_atom_sites_solution_secondary difmap
_audit_creation_method SHELXL-97
_cell_angle_alpha 83.54(11)
_cell_angle_beta 82.37(11)
_cell_angle_gamma 73.64(9)
_cell_formula_units_Z 2
_cell_length_a 4.891(9)
_cell_length_b 6.363(13)
_cell_length_c 14.61(3)
_cell_measurement_reflns_used 1104
_cell_measurement_temperature 100(2)
_cell_measurement_theta_max 30.7
_cell_measurement_theta_min 2.8
_cell_volume 431.1(15)
_computing_cell_refinement
;
<i>CrystalClear-SM Expert</i> (Rigaku, 2011)
;
_computing_data_collection
;
<i>CrystalClear-SM Expert</i> (Rigaku, 2011)
;
_computing_data_reduction
;
<i>CrystalClear-SM Expert</i> (Rigaku, 2011)
;
_computing_molecular_graphics 'ORTEP-3 (Farrugia, 1997) and DIAMOND (Brandenburg, 2006)'
_computing_publication_material 'publCIF (Westrip, 2010)'
_computing_structure_refinement 'SHELXL97 (Sheldrick, 2008)'
_computing_structure_solution 'SHELXS97 (Sheldrick, 2008)'
_diffrn_ambient_temperature 100
_diffrn_detector_area_resol_mean 28.5714
_diffrn_measured_fraction_theta_full 0.979
_diffrn_measured_fraction_theta_max 0.979
_diffrn_measurement_device
;
AFC12 (Right): Kappa 3 circle
;
_diffrn_measurement_device_type
;
Rigaku Saturn724+
;
_diffrn_measurement_method 'profile data from \w-scans'
_diffrn_radiation_monochromator Confocal
_diffrn_radiation_type 'Mo K\a'
_diffrn_radiation_wavelength 0.71073
_diffrn_reflns_av_R_equivalents 0.0483
_diffrn_reflns_av_sigmaI/netI 0.1052
_diffrn_reflns_limit_h_max 6
_diffrn_reflns_limit_h_min -4
_diffrn_reflns_limit_k_max 8
_diffrn_reflns_limit_k_min -7
_diffrn_reflns_limit_l_max 18
_diffrn_reflns_limit_l_min -18
_diffrn_reflns_number 3828
_diffrn_reflns_theta_full 27.47
_diffrn_reflns_theta_max 27.47
_diffrn_reflns_theta_min 2.82
_diffrn_standards_decay_% 0
_exptl_absorpt_coefficient_mu 0.426
_exptl_absorpt_correction_T_max 1.000
_exptl_absorpt_correction_T_min 0.826
_exptl_absorpt_correction_type multi-scan
_exptl_absorpt_process_details '(<i>CrystalClear-SM Expert</i>; Rigaku, 2011)'
_exptl_crystal_colour yellow
_exptl_crystal_density_diffrn 1.661
_exptl_crystal_density_method 'not measured'
_exptl_crystal_description plate
_exptl_crystal_F_000 220
_exptl_crystal_size_max 0.18
_exptl_crystal_size_mid 0.08
_exptl_crystal_size_min 0.01
_refine_diff_density_max 0.444
_refine_diff_density_min -0.796
_refine_ls_extinction_method none
_refine_ls_goodness_of_fit_ref 0.951
_refine_ls_hydrogen_treatment mixed
_refine_ls_matrix_type full
_refine_ls_number_parameters 139
_refine_ls_number_reflns 1936
_refine_ls_number_restraints 4
_refine_ls_restrained_S_all 0.950
_refine_ls_R_factor_all 0.0965
_refine_ls_R_factor_gt 0.0626
_refine_ls_shift/su_max 0.000
_refine_ls_shift/su_mean 0.000
_refine_ls_structure_factor_coef Fsqd
_refine_ls_weighting_details 'calc w=1/[\s^2^(Fo^2^)+(0.0912P)^2^] where P=(Fo^2^+2Fc^2^)/3'
_refine_ls_weighting_scheme calc
_refine_ls_wR_factor_gt 0.1512
_refine_ls_wR_factor_ref 0.1796
_reflns_number_gt 1104
_reflns_number_total 1936
_reflns_threshold_expression I>2\s(I)
_cod_data_source_file hb6665.cif
_cod_data_source_block I
_cod_original_sg_symbol_Hall '-P 1 '
_cod_database_code 2234221
_cod_database_fobs_code 2234221

loop_
_symmetry_equiv_pos_as_xyz
'x, y, z'
'-x, -y, -z'

loop_
_atom_site_type_symbol
_atom_site_label
_atom_site_fract_x
_atom_site_fract_y
_atom_site_fract_z
_atom_site_U_iso_or_equiv
_atom_site_adp_type
_atom_site_calc_flag
_atom_site_refinement_flags
_atom_site_occupancy
_atom_site_symmetry_multiplicity
Cl Cl1 0.2620(2) 0.75410(16) 0.44557(7) 0.0290(3) Uani d . 1 1
O O1 0.2845(5) 0.6916(4) 0.07122(19) 0.0270(7) Uani d . 1 1
O O2 0.8552(6) 1.3190(4) 0.32947(19) 0.0265(7) Uani d . 1 1
O O3 0.9263(5) 1.3326(4) 0.17747(18) 0.0258(7) Uani d . 1 1
N N1 0.7241(7) 0.7345(5) 0.0176(2) 0.0224(7) Uani d D 1 1
H H1N 0.731(8) 0.659(6) -0.0305(18) 0.027 Uiso d D 1 1
H H2N 0.892(4) 0.753(6) 0.024(3) 0.027 Uiso d D 1 1
N N2 0.2414(7) 0.6089(5) 0.2610(2) 0.0230(7) Uani d D 1 1
H H3N 0.201(8) 0.579(6) 0.2079(15) 0.028 Uiso d D 1 1
H H4N 0.162(8) 0.570(6) 0.3155(14) 0.028 Uiso d D 1 1
N N3 0.8307(6) 1.2566(5) 0.2533(2) 0.0203(7) Uani d . 1 1
C C1 0.5172(7) 0.8433(6) 0.1718(3) 0.0198(8) Uani d . 1 1
C C2 0.3850(8) 0.7644(6) 0.2572(3) 0.0218(8) Uani d . 1 1
C C3 0.4161(8) 0.8510(6) 0.3398(3) 0.0230(9) Uani d . 1 1
C C4 0.5587(8) 1.0104(6) 0.3399(3) 0.0224(8) Uani d . 1 1
H H4 0.5744 1.0662 0.3961 0.027 Uiso calc R 1 1
C C5 0.6798(7) 1.0873(6) 0.2546(3) 0.0197(8) Uani d . 1 1
C C6 0.6623(8) 1.0049(6) 0.1714(3) 0.0221(8) Uani d . 1 1
H H6 0.7485 1.0581 0.1148 0.026 Uiso calc R 1 1
C C7 0.5010(8) 0.7488(6) 0.0829(3) 0.0219(8) Uani d . 1 1

loop_
_atom_site_aniso_label
_atom_site_aniso_U_11
_atom_site_aniso_U_22
_atom_site_aniso_U_33
_atom_site_aniso_U_12
_atom_site_aniso_U_13
_atom_site_aniso_U_23
Cl1 0.0357(6) 0.0244(6) 0.0280(5) -0.0122(4) 0.0008(4) -0.0015(4)
O1 0.0219(14) 0.0255(15) 0.0363(16) -0.0106(12) 0.0018(12) -0.0093(12)
O2 0.0323(15) 0.0245(15) 0.0253(15) -0.0098(12) -0.0041(12) -0.0064(12)
O3 0.0286(15) 0.0220(15) 0.0270(15) -0.0104(12) 0.0033(12) -0.0004(12)
N1 0.0213(16) 0.0209(18) 0.0262(17) -0.0059(14) -0.0019(14) -0.0071(14)
N2 0.0253(17) 0.0171(17) 0.0272(18) -0.0077(14) -0.0025(15) 0.0006(14)
N3 0.0173(15) 0.0145(16) 0.0282(17) -0.0025(12) -0.0022(13) -0.0027(13)
C1 0.0157(17) 0.0131(18) 0.028(2) -0.0002(14) -0.0007(15) -0.0016(15)
C2 0.0187(18) 0.0106(18) 0.032(2) 0.0006(14) 0.0001(16) -0.0020(15)
C3 0.0200(18) 0.0158(19) 0.031(2) 0.0000(15) -0.0067(16) -0.0017(16)
C4 0.0234(19) 0.0141(18) 0.028(2) -0.0018(15) -0.0011(16) -0.0040(16)
C5 0.0162(17) 0.0134(18) 0.028(2) -0.0022(14) -0.0029(15) -0.0008(15)
C6 0.0216(18) 0.0149(19) 0.026(2) -0.0007(15) 0.0015(16) 0.0003(15)
C7 0.0241(19) 0.0147(18) 0.025(2) -0.0037(15) 0.0018(16) -0.0041(15)

loop_
_atom_type_symbol
_atom_type_description
_atom_type_scat_dispersion_real
_atom_type_scat_dispersion_imag
_atom_type_scat_source
C C 0.0033 0.0016 'International Tables Vol C Tables 4.2.6.8 and 6.1.1.4'
H H 0.0000 0.0000 'International Tables Vol C Tables 4.2.6.8 and 6.1.1.4'
Cl Cl 0.1484 0.1585 'International Tables Vol C Tables 4.2.6.8 and 6.1.1.4'
N N 0.0061 0.0033 'International Tables Vol C Tables 4.2.6.8 and 6.1.1.4'
O O 0.0106 0.0060 'International Tables Vol C Tables 4.2.6.8 and 6.1.1.4'

loop_
_geom_angle_atom_site_label_1
_geom_angle_atom_site_label_2
_geom_angle_atom_site_label_3
_geom_angle
C7 N1 H1N 118(3)
C7 N1 H2N 127(3)
H1N N1 H2N 112(4)
C2 N2 H3N 117(3)
C2 N2 H4N 118(3)
H3N N2 H4N 124(4)
O3 N3 O2 123.2(3)
O3 N3 C5 119.0(3)
O2 N3 C5 117.8(3)
C6 C1 C2 120.0(4)
C6 C1 C7 120.7(3)
C2 C1 C7 119.3(3)
N2 C2 C3 120.4(4)
N2 C2 C1 122.2(4)
C3 C2 C1 117.4(4)
C4 C3 C2 122.8(4)
C4 C3 Cl1 118.7(3)
C2 C3 Cl1 118.4(3)
C3 C4 C5 118.1(4)
C3 C4 H4 121.0
C5 C4 H4 121.0
C6 C5 C4 121.7(4)
C6 C5 N3 119.4(3)
C4 C5 N3 118.9(3)
C5 C6 C1 119.9(4)
C5 C6 H6 120.0
C1 C6 H6 120.0
O1 C7 N1 122.2(4)
O1 C7 C1 120.6(3)
N1 C7 C1 117.2(3)

loop_
_geom_bond_atom_site_label_1
_geom_bond_atom_site_label_2
_geom_bond_distance
Cl1 C3 1.753(5)
O1 C7 1.250(5)
O2 N3 1.254(4)
O3 N3 1.244(4)
N1 C7 1.340(5)
N1 H1N 0.887(10)
N1 H2N 0.881(10)
N2 C2 1.358(5)
N2 H3N 0.881(10)
N2 H4N 0.881(10)
N3 C5 1.464(5)
C1 C6 1.403(5)
C1 C2 1.433(5)
C1 C7 1.511(6)
C2 C3 1.425(6)
C3 C4 1.383(6)
C4 C5 1.406(6)
C4 H4 0.9500
C5 C6 1.398(6)
C6 H6 0.9500

loop_
_geom_hbond_atom_site_label_D
_geom_hbond_atom_site_label_H
_geom_hbond_atom_site_label_A
_geom_hbond_site_symmetry_A
_geom_hbond_distance_DH
_geom_hbond_distance_HA
_geom_hbond_distance_DA
_geom_hbond_angle_DHA
N2 H3n O1 . 0.88(3) 2.07(2) 2.755(7) 134(3)
N2 H4n Cl1 . 0.88(2) 2.51(3) 2.970(7) 113(3)
N1 H1n O1 2_665 0.89(3) 2.40(4) 3.148(8) 143(3)
N1 H1n O3 2_775 0.89(3) 2.55(3) 3.130(8) 124(3)
N1 H2n O1 1_655 0.88(2) 2.05(3) 2.881(7) 158(4)
N2 H3n O3 1_445 0.88(3) 2.44(4) 3.076(8) 130(3)
N2 H4n O2 1_445 0.88(2) 2.46(4) 3.003(8) 121(3)

loop_
_geom_torsion_atom_site_label_1
_geom_torsion_atom_site_label_2
_geom_torsion_atom_site_label_3
_geom_torsion_atom_site_label_4
_geom_torsion
C6 C1 C2 N2 179.8(3)
C7 C1 C2 N2 -1.0(5)
C6 C1 C2 C3 -2.0(5)
C7 C1 C2 C3 177.3(3)
N2 C2 C3 C4 -179.6(3)
C1 C2 C3 C4 2.1(5)
N2 C2 C3 Cl1 -0.6(5)
C1 C2 C3 Cl1 -178.9(3)
C2 C3 C4 C5 -0.7(6)
Cl1 C3 C4 C5 -179.7(3)
C3 C4 C5 C6 -0.9(5)
C3 C4 C5 N3 179.8(3)
O3 N3 C5 C6 4.0(5)
O2 N3 C5 C6 -176.4(3)
O3 N3 C5 C4 -176.6(3)
O2 N3 C5 C4 2.9(5)
C4 C5 C6 C1 1.0(5)
N3 C5 C6 C1 -179.7(3)
C2 C1 C6 C5 0.5(5)
C7 C1 C6 C5 -178.7(3)
C6 C1 C7 O1 -146.6(4)
C2 C1 C7 O1 34.2(5)
C6 C1 C7 N1 31.9(5)
C2 C1 C7 N1 -147.3(3)
